data_4002132
loop_
_publ_author_name
'Sibille, Romain'
'Mazet, Thomas'
'Malaman, Bernard'
'Wang, Qirong'
'Didelot, Emilie'
'Fran\,cois, Michel'

_publ_section_title
;
 Site-Dependent Substitutions in Mixed-Metal Metal--Organic Frameworks: A
 Case Study and Guidelines for Analogous Systems
;
_journal_issue 1
_journal_name_full 'Chemistry of Materials'
_journal_page_first 133
_journal_paper_doi 10.1021/cm503570f
_journal_volume 27
_journal_year 2015
_chemical_formula_sum 'C16 H18 Co Mn4 O18'
_chemical_formula_weight 776.99
_chemical_name_systematic
;
 ?
;
_space_group_IT_number 14
_symmetry_space_group_name_Hall '-P 2ybc'
_symmetry_space_group_name_H-M 'P 1 21/c 1'
_atom_sites_solution_hydrogens geom
_atom_sites_solution_primary direct
_atom_sites_solution_secondary difmap
_audit_creation_method SHELXL-97
_cell_angle_alpha 90.00
_cell_angle_beta 96.8220(10)
_cell_angle_gamma 90.00
_cell_formula_units_Z 2
_cell_length_a 9.44270(10)
_cell_length_b 9.37320(10)
_cell_length_c 12.3909(2)
_cell_measurement_temperature 296(2)
_cell_volume 1088.93(2)
_computing_structure_refinement 'SHELXL-97 (Sheldrick, 1997)'
_diffrn_ambient_temperature 296(2)
_diffrn_measured_fraction_theta_full 0.998
_diffrn_measured_fraction_theta_max 0.998
_diffrn_radiation_monochromator graphite
_diffrn_radiation_source 'fine-focus sealed tube'
_diffrn_radiation_type MoK\a
_diffrn_radiation_wavelength 0.71073
_diffrn_reflns_av_R_equivalents 0.0249
_diffrn_reflns_av_sigmaI/netI 0.0186
_diffrn_reflns_limit_h_max 16
_diffrn_reflns_limit_h_min -15
_diffrn_reflns_limit_k_max 16
_diffrn_reflns_limit_k_min -16
_diffrn_reflns_limit_l_max 19
_diffrn_reflns_limit_l_min -21
_diffrn_reflns_number 33838
_diffrn_reflns_theta_full 37.78
_diffrn_reflns_theta_max 37.78
_diffrn_reflns_theta_min 2.17
_exptl_absorpt_coefficient_mu 3.098
_exptl_crystal_density_diffrn 2.370
_exptl_crystal_density_method 'not measured'
_exptl_crystal_F_000 770
_refine_diff_density_max 0.865
_refine_diff_density_min -0.456
_refine_diff_density_rms 0.102
_refine_ls_extinction_method none
_refine_ls_goodness_of_fit_ref 1.012
_refine_ls_hydrogen_treatment mixed
_refine_ls_matrix_type full
_refine_ls_number_parameters 184
_refine_ls_number_reflns 5826
_refine_ls_number_restraints 3
_refine_ls_restrained_S_all 1.012
_refine_ls_R_factor_all 0.0285
_refine_ls_R_factor_gt 0.0217
_refine_ls_shift/su_max 0.002
_refine_ls_shift/su_mean 0.000
_refine_ls_structure_factor_coef Fsqd
_refine_ls_weighting_details 'calc w=1/[\s^2^(Fo^2^)+(0.0214P)^2^+0.8419P] where P=(Fo^2^+2Fc^2^)/3'
_refine_ls_weighting_scheme calc
_refine_ls_wR_factor_gt 0.0529
_refine_ls_wR_factor_ref 0.0556
_reflns_number_gt 5066
_reflns_number_total 5826
_reflns_threshold_expression >2sigma(I)
_cod_data_source_file cm503570f_si_003.cif
_cod_data_source_block 4
_cod_depositor_comments 'Adding full bibliography for 4002129--4002143.cif.'
_cod_database_code 4002132

loop_
_symmetry_equiv_pos_as_xyz
'x, y, z'
'-x, y+1/2, -z+1/2'
'-x, -y, -z'
'x, -y-1/2, z-1/2'

loop_
_atom_site_label
_atom_site_type_symbol
_atom_site_fract_x
_atom_site_fract_y
_atom_site_fract_z
_atom_site_U_iso_or_equiv
_atom_site_adp_type
_atom_site_occupancy
_atom_site_symmetry_multiplicity
_atom_site_calc_flag
_atom_site_refinement_flags
Co1 Co 0.5000 0.0000 0.0000 0.01140(4) Uani 1 2 d S
Mn2 Mn 0.616022(16) 0.207247(16) -0.164303(12) 0.01228(4) Uani 0.184(7) 1 d P
Co2 Co 0.616022(16) 0.207247(16) -0.164303(12) 0.01228(4) Uani 0.816(7) 1 d P
Mn3 Mn 0.667423(16) -0.180594(16) -0.154154(12) 0.01298(4) Uani 0.291(7) 1 d P
Co3 Co 0.667423(16) -0.180594(16) -0.154154(12) 0.01298(4) Uani 0.708(7) 1 d P
O1 O 0.54945(8) 0.00496(8) -0.15863(6) 0.01245(12) Uani 1 1 d .
O2 O 0.63047(9) -0.25472(9) 0.17600(7) 0.01564(14) Uani 1 1 d .
O3 O 1.16915(10) -0.15799(10) 0.15910(8) 0.02192(17) Uani 1 1 d .
O4 O 0.64828(11) 0.42282(10) -0.16262(8) 0.02200(17) Uani 1 1 d .
O5 O 0.75527(12) 0.62638(10) -0.10843(10) 0.0290(2) Uani 1 1 d .
O6 O 0.54924(9) 0.27191(9) 0.16454(7) 0.01691(14) Uani 1 1 d .
O7 O 0.62619(9) 0.18990(9) 0.01308(7) 0.01567(14) Uani 1 1 d .
O8 O 0.66917(9) -0.13635(10) 0.02674(7) 0.01734(15) Uani 1 1 d .
O9 O 1.14336(10) 0.07979(11) 0.15455(9) 0.02404(18) Uani 1 1 d .
C1 C 0.73467(12) 0.49564(12) -0.09823(9) 0.01566(17) Uani 1 1 d .
C2 C 0.7246(2) 0.40736(19) 0.09097(12) 0.0415(5) Uani 1 1 d .
H2A H 0.7876 0.4037 0.1587 0.050 Uiso 1 1 calc R
H2B H 0.6670 0.4928 0.0930 0.050 Uiso 1 1 calc R
C3 C 0.62703(12) 0.28138(12) 0.08782(8) 0.01435(16) Uani 1 1 d .
C4 C 0.81632(13) 0.42375(14) -0.00096(9) 0.0191(2) Uani 1 1 d .
H4A H 0.9001 0.4799 0.0240 0.023 Uiso 1 1 calc R
H4B H 0.8480 0.3304 -0.0220 0.023 Uiso 1 1 calc R
C5 C 0.71394(11) -0.20092(11) 0.11445(9) 0.01325(16) Uani 1 1 d .
C6 C 0.87396(12) -0.20650(14) 0.14135(12) 0.0224(2) Uani 1 1 d .
H6A H 0.9151 -0.2609 0.0862 0.027 Uiso 1 1 calc R
H6B H 0.8983 -0.2538 0.2107 0.027 Uiso 1 1 calc R
C7 C 0.93475(13) -0.05609(15) 0.14663(13) 0.0256(3) Uani 1 1 d .
H7A H 0.8936 -0.0044 0.0826 0.031 Uiso 1 1 calc R
H7B H 0.9045 -0.0085 0.2095 0.031 Uiso 1 1 calc R
C8 C 1.09590(12) -0.04558(13) 0.15341(9) 0.01692(18) Uani 1 1 d .

loop_
_atom_site_aniso_label
_atom_site_aniso_U_11
_atom_site_aniso_U_22
_atom_site_aniso_U_33
_atom_site_aniso_U_23
_atom_site_aniso_U_13
_atom_site_aniso_U_12
Co1 0.01307(8) 0.01073(8) 0.01078(8) 0.00037(6) 0.00297(6) -0.00031(6)
Mn2 0.01517(6) 0.01012(6) 0.01154(6) 0.00088(4) 0.00149(4) -0.00109(4)
Co2 0.01517(6) 0.01012(6) 0.01154(6) 0.00088(4) 0.00149(4) -0.00109(4)
Mn3 0.01410(6) 0.01035(6) 0.01447(7) -0.00114(5) 0.00165(5) -0.00082(5)
Co3 0.01410(6) 0.01035(6) 0.01447(7) -0.00114(5) 0.00165(5) -0.00082(5)
O1 0.0142(3) 0.0114(3) 0.0116(3) 0.0000(2) 0.0011(2) -0.0005(2)
O2 0.0144(3) 0.0170(3) 0.0157(3) 0.0031(3) 0.0024(3) -0.0008(3)
O3 0.0150(3) 0.0205(4) 0.0304(5) -0.0033(3) 0.0035(3) -0.0001(3)
O4 0.0269(4) 0.0149(4) 0.0217(4) 0.0013(3) -0.0076(3) -0.0025(3)
O5 0.0330(5) 0.0128(4) 0.0385(6) 0.0034(4) -0.0068(4) -0.0026(3)
O6 0.0204(4) 0.0183(4) 0.0128(3) -0.0026(3) 0.0048(3) -0.0046(3)
O7 0.0199(3) 0.0146(3) 0.0130(3) -0.0030(2) 0.0041(3) -0.0055(3)
O8 0.0158(3) 0.0217(4) 0.0148(3) 0.0038(3) 0.0031(3) 0.0041(3)
O9 0.0178(4) 0.0201(4) 0.0346(5) -0.0045(4) 0.0048(3) -0.0038(3)
C1 0.0167(4) 0.0132(4) 0.0171(4) 0.0004(3) 0.0023(3) -0.0009(3)
C2 0.0713(12) 0.0372(8) 0.0191(6) -0.0124(5) 0.0188(7) -0.0406(9)
C3 0.0183(4) 0.0137(4) 0.0111(4) -0.0005(3) 0.0020(3) -0.0040(3)
C4 0.0188(4) 0.0203(5) 0.0173(4) 0.0042(4) -0.0013(4) -0.0076(4)
C5 0.0121(4) 0.0125(4) 0.0153(4) 0.0005(3) 0.0019(3) 0.0004(3)
C6 0.0124(4) 0.0205(5) 0.0337(6) 0.0101(4) 0.0004(4) 0.0000(4)
C7 0.0138(4) 0.0224(6) 0.0406(7) -0.0039(5) 0.0028(4) -0.0020(4)
C8 0.0138(4) 0.0212(5) 0.0157(4) -0.0034(4) 0.0017(3) -0.0022(3)

loop_
_atom_type_symbol
_atom_type_description
_atom_type_scat_dispersion_real
_atom_type_scat_dispersion_imag
_atom_type_scat_source
C C 0.0033 0.0016 'International Tables Vol C Tables 4.2.6.8 and 6.1.1.4'
H H 0.0000 0.0000 'International Tables Vol C Tables 4.2.6.8 and 6.1.1.4'
O O 0.0106 0.0060 'International Tables Vol C Tables 4.2.6.8 and 6.1.1.4'
Mn Mn 0.3368 0.7283 'International Tables Vol C Tables 4.2.6.8 and 6.1.1.4'
Co Co 0.3494 0.9721 'International Tables Vol C Tables 4.2.6.8 and 6.1.1.4'

loop_
_geom_angle_atom_site_label_1
_geom_angle_atom_site_label_2
_geom_angle_atom_site_label_3
_geom_angle
_geom_angle_site_symmetry_1
_geom_angle_site_symmetry_3
O8 Co1 O8 180.00(5) . 3_655
O8 Co1 O1 95.28(3) . 3_655
O8 Co1 O1 84.72(3) 3_655 3_655
O8 Co1 O1 84.72(3) . .
O8 Co1 O1 95.28(3) 3_655 .
O1 Co1 O1 180.00(4) 3_655 .
O8 Co1 O7 84.80(4) . 3_655
O8 Co1 O7 95.20(4) 3_655 3_655
O1 Co1 O7 82.36(3) 3_655 3_655
O1 Co1 O7 97.64(3) . 3_655
O8 Co1 O7 95.20(4) . .
O8 Co1 O7 84.80(4) 3_655 .
O1 Co1 O7 97.64(3) 3_655 .
O1 Co1 O7 82.36(3) . .
O7 Co1 O7 180.00(2) 3_655 .
O8 Co1 Mn2 80.34(2) . 3_655
O8 Co1 Mn2 99.66(2) 3_655 3_655
O1 Co1 Mn2 39.49(2) 3_655 3_655
O1 Co1 Mn2 140.51(2) . 3_655
O7 Co1 Mn2 44.93(2) 3_655 3_655
O7 Co1 Mn2 135.07(2) . 3_655
O8 Co1 Mn2 99.66(2) . .
O8 Co1 Mn2 80.34(2) 3_655 .
O1 Co1 Mn2 140.51(2) 3_655 .
O1 Co1 Mn2 39.49(2) . .
O7 Co1 Mn2 135.07(2) 3_655 .
O7 Co1 Mn2 44.93(2) . .
Mn2 Co1 Mn2 180.000(5) 3_655 .
O8 Co1 Mn3 46.85(2) . .
O8 Co1 Mn3 133.15(2) 3_655 .
O1 Co1 Mn3 139.08(2) 3_655 .
O1 Co1 Mn3 40.92(2) . .
O7 Co1 Mn3 79.64(2) 3_655 .
O7 Co1 Mn3 100.36(2) . .
Mn2 Co1 Mn3 107.808(4) 3_655 .
Mn2 Co1 Mn3 72.192(4) . .
O8 Co1 Mn3 133.15(2) . 3_655
O8 Co1 Mn3 46.85(2) 3_655 3_655
O1 Co1 Mn3 40.92(2) 3_655 3_655
O1 Co1 Mn3 139.08(2) . 3_655
O7 Co1 Mn3 100.36(2) 3_655 3_655
O7 Co1 Mn3 79.64(2) . 3_655
Mn2 Co1 Mn3 72.192(4) 3_655 3_655
Mn2 Co1 Mn3 107.808(4) . 3_655
Mn3 Co1 Mn3 180.000(6) . 3_655
O1 Mn2 O4 169.61(4) . .
O1 Mn2 O3 95.63(4) . 3_755
O4 Mn2 O3 94.35(4) . 3_755
O1 Mn2 O6 93.68(3) . 4_565
O4 Mn2 O6 86.91(4) . 4_565
O3 Mn2 O6 102.84(4) 3_755 4_565
O1 Mn2 O7 82.60(3) . .
O4 Mn2 O7 94.26(3) . .
O3 Mn2 O7 91.49(4) 3_755 .
O6 Mn2 O7 165.50(3) 4_565 .
O1 Mn2 O2 82.47(3) . 3_655
O4 Mn2 O2 87.64(4) . 3_655
O3 Mn2 O2 177.38(4) 3_755 3_655
O6 Mn2 O2 75.54(3) 4_565 3_655
O7 Mn2 O2 90.05(3) . 3_655
O1 Mn2 Co1 41.22(2) . .
O4 Mn2 Co1 132.50(3) . .
O3 Mn2 Co1 105.08(3) 3_755 .
O6 Mn2 Co1 128.23(2) 4_565 .
O7 Mn2 Co1 43.46(2) . .
O2 Mn2 Co1 74.68(2) 3_655 .
O1 Co2 O4 169.61(4) . .
O1 Co2 O3 95.63(4) . 3_755
O4 Co2 O3 94.35(4) . 3_755
O1 Co2 O6 93.68(3) . 4_565
O4 Co2 O6 86.91(4) . 4_565
O3 Co2 O6 102.84(4) 3_755 4_565
O1 Co2 O7 82.60(3) . .
O4 Co2 O7 94.26(3) . .
O3 Co2 O7 91.49(4) 3_755 .
O6 Co2 O7 165.50(3) 4_565 .
O1 Co2 O2 82.47(3) . 3_655
O4 Co2 O2 87.64(4) . 3_655
O3 Co2 O2 177.38(4) 3_755 3_655
O6 Co2 O2 75.54(3) 4_565 3_655
O7 Co2 O2 90.05(3) . 3_655
O9 Mn3 O5 94.86(4) 3_755 1_545
O9 Mn3 O1 94.62(4) 3_755 .
O5 Mn3 O1 162.70(4) 1_545 .
O9 Mn3 O2 99.67(4) 3_755 4
O5 Mn3 O2 91.98(4) 1_545 4
O1 Mn3 O2 100.65(3) . 4
O9 Mn3 O6 173.92(4) 3_755 3_655
O5 Mn3 O6 90.90(4) 1_545 3_655
O1 Mn3 O6 80.30(3) . 3_655
O2 Mn3 O6 78.16(3) 4 3_655
O9 Mn3 O8 90.81(4) 3_755 .
O5 Mn3 O8 86.16(4) 1_545 .
O1 Mn3 O8 79.26(3) . .
O2 Mn3 O8 169.48(3) 4 .
O6 Mn3 O8 91.51(3) 3_655 .
O9 Mn3 Co1 105.08(3) 3_755 .
O5 Mn3 Co1 121.98(4) 1_545 .
O1 Mn3 Co1 41.19(2) . .
O2 Mn3 Co1 135.08(2) 4 .
O6 Mn3 Co1 73.29(2) 3_655 .
O8 Mn3 Co1 40.85(2) . .
O9 Co3 O5 94.86(4) 3_755 1_545
O9 Co3 O1 94.62(4) 3_755 .
O5 Co3 O1 162.70(4) 1_545 .
O9 Co3 O2 99.67(4) 3_755 4
O5 Co3 O2 91.98(4) 1_545 4
O1 Co3 O2 100.65(3) . 4
O9 Co3 O6 173.92(4) 3_755 3_655
O5 Co3 O6 90.90(4) 1_545 3_655
O1 Co3 O6 80.30(3) . 3_655
O2 Co3 O6 78.16(3) 4 3_655
O9 Co3 O8 90.81(4) 3_755 .
O5 Co3 O8 86.16(4) 1_545 .
O1 Co3 O8 79.26(3) . .
O2 Co3 O8 169.48(3) 4 .
O6 Co3 O8 91.51(3) 3_655 .
Co2 O1 Mn2 0.000(11) . .
Co2 O1 Co3 128.97(4) . .
Mn2 O1 Co3 128.97(4) . .
Co2 O1 Mn3 128.97(4) . .
Mn2 O1 Mn3 128.97(4) . .
Co3 O1 Mn3 0.000(11) . .
Co2 O1 Co1 99.30(3) . .
Mn2 O1 Co1 99.30(3) . .
Co3 O1 Co1 97.89(3) . .
Mn3 O1 Co1 97.89(3) . .
C5 O2 Co3 130.83(7) . 4_556
C5 O2 Mn3 130.83(7) . 4_556
Co3 O2 Mn3 0.000(8) 4_556 4_556
C5 O2 Mn2 124.69(7) . 3_655
Co3 O2 Mn2 98.95(3) 4_556 3_655
Mn3 O2 Mn2 98.95(3) 4_556 3_655
C5 O2 Co2 124.69(7) . 3_655
Co3 O2 Co2 98.95(3) 4_556 3_655
Mn3 O2 Co2 98.95(3) 4_556 3_655
Mn2 O2 Co2 0.000(7) 3_655 3_655
C8 O3 Co2 135.86(8) . 3_755
C8 O3 Mn2 135.86(8) . 3_755
Co2 O3 Mn2 0.000(11) 3_755 3_755
C1 O4 Mn2 128.44(8) . .
C1 O4 Co2 128.44(8) . .
Mn2 O4 Co2 0.000(8) . .
C1 O5 Co3 146.50(9) . 1_565
C1 O5 Mn3 146.50(9) . 1_565
Co3 O5 Mn3 0.000(8) 1_565 1_565
C3 O6 Co2 127.13(7) . 4_566
C3 O6 Mn2 127.13(7) . 4_566
Co2 O6 Mn2 0.000(2) 4_566 4_566
C3 O6 Co3 126.67(7) . 3_655
Co2 O6 Co3 104.73(3) 4_566 3_655
Mn2 O6 Co3 104.73(3) 4_566 3_655
C3 O6 Mn3 126.67(7) . 3_655
Co2 O6 Mn3 104.73(3) 4_566 3_655
Mn2 O6 Mn3 104.73(3) 4_566 3_655
Co3 O6 Mn3 0.000(11) 3_655 3_655
C3 O7 Co1 125.21(7) . .
C3 O7 Mn2 132.89(7) . .
Co1 O7 Mn2 91.61(3) . .
C3 O7 Co2 132.89(7) . .
Co1 O7 Co2 91.61(3) . .
Mn2 O7 Co2 0.000(11) . .
C5 O8 Co1 127.65(7) . .
C5 O8 Mn3 135.83(8) . .
Co1 O8 Mn3 92.31(3) . .
C5 O8 Co3 135.83(8) . .
Co1 O8 Co3 92.31(3) . .
Mn3 O8 Co3 0.000(8) . .
C8 O9 Co3 138.66(8) . 3_755
C8 O9 Mn3 138.66(8) . 3_755
Co3 O9 Mn3 0.000(12) 3_755 3_755
O5 C1 O4 124.02(11) . .
O5 C1 C4 116.58(11) . .
O4 C1 C4 119.37(10) . .
C3 C2 C4 117.70(11) . .
C3 C2 H2A 107.9 . .
C4 C2 H2A 107.9 . .
C3 C2 H2B 107.9 . .
C4 C2 H2B 107.9 . .
H2A C2 H2B 107.2 . .
O7 C3 O6 123.20(10) . .
O7 C3 C2 120.40(10) . .
O6 C3 C2 116.39(10) . .
C1 C4 C2 111.18(13) . .
C1 C4 H4A 109.4 . .
C2 C4 H4A 109.4 . .
C1 C4 H4B 109.4 . .
C2 C4 H4B 109.4 . .
H4A C4 H4B 108.0 . .
O2 C5 O8 122.51(10) . .
O2 C5 C6 122.16(10) . .
O8 C5 C6 115.32(10) . .
C5 C6 C7 109.90(10) . .
C5 C6 H6A 109.7 . .
C7 C6 H6A 109.7 . .
C5 C6 H6B 109.7 . .
C7 C6 H6B 109.7 . .
H6A C6 H6B 108.2 . .
C8 C7 C6 115.69(11) . .
C8 C7 H7A 108.4 . .
C6 C7 H7A 108.4 . .
C8 C7 H7B 108.4 . .
C6 C7 H7B 108.4 . .
H7A C7 H7B 107.4 . .
O9 C8 O3 126.12(11) . .
O9 C8 C7 114.53(11) . .
O3 C8 C7 119.34(11) . .

loop_
_geom_bond_atom_site_label_1
_geom_bond_atom_site_label_2
_geom_bond_distance
_geom_bond_site_symmetry_2
Co1 O8 2.0418(8) .
Co1 O8 2.0418(8) 3_655
Co1 O1 2.0740(8) 3_655
Co1 O1 2.0740(8) .
Co1 O7 2.1374(8) 3_655
Co1 O7 2.1374(8) .
Co1 Mn2 3.10619(15) 3_655
Co1 Mn2 3.10619(15) .
Co1 Mn3 3.11939(15) .
Co1 Mn3 3.11939(15) 3_655
Mn2 O1 2.0015(8) .
Mn2 O4 2.0432(9) .
Mn2 O3 2.0740(9) 3_755
Mn2 O6 2.1484(8) 4_565
Mn2 O7 2.1947(8) .
Mn2 O2 2.3572(8) 3_655
Co2 O1 2.0015(8) .
Co2 O4 2.0432(9) .
Co2 O3 2.0740(9) 3_755
Co2 O6 2.1484(8) 4_565
Co2 O7 2.1947(8) .
Co2 O2 2.3572(8) 3_655
Mn3 O9 2.0217(9) 3_755
Mn3 O5 2.0422(10) 1_545
Mn3 O1 2.0626(8) .
Mn3 O2 2.1781(8) 4
Mn3 O6 2.2073(9) 3_655
Mn3 O8 2.2776(9) .
Co3 O9 2.0217(9) 3_755
Co3 O5 2.0422(10) 1_545
Co3 O1 2.0626(8) .
Co3 O2 2.1781(8) 4
Co3 O6 2.2073(9) 3_655
Co3 O8 2.2776(9) .
O2 C5 1.2648(13) .
O2 Co3 2.1781(8) 4_556
O2 Mn3 2.1781(8) 4_556
O2 Mn2 2.3572(8) 3_655
O2 Co2 2.3572(8) 3_655
O3 C8 1.2577(15) .
O3 Co2 2.0740(9) 3_755
O3 Mn2 2.0740(9) 3_755
O4 C1 1.2701(14) .
O5 C1 1.2496(14) .
O5 Co3 2.0422(10) 1_565
O5 Mn3 2.0422(10) 1_565
O6 C3 1.2716(13) .
O6 Co2 2.1484(8) 4_566
O6 Mn2 2.1484(8) 4_566
O6 Co3 2.2073(9) 3_655
O6 Mn3 2.2073(9) 3_655
O7 C3 1.2615(13) .
O8 C5 1.2717(13) .
O9 C8 1.2572(15) .
O9 Co3 2.0217(9) 3_755
O9 Mn3 2.0217(9) 3_755
C1 C4 1.5101(16) .
C2 C3 1.4955(17) .
C2 C4 1.5183(19) .
C2 H2A 0.9700 .
C2 H2B 0.9700 .
C4 H4A 0.9700 .
C4 H4B 0.9700 .
C5 C6 1.5091(15) .
C6 C7 1.5208(19) .
C6 H6A 0.9700 .
C6 H6B 0.9700 .
C7 C8 1.5172(16) .
C7 H7A 0.9700 .
C7 H7B 0.9700 .
